data_2210112
loop_
_publ_author_name
'Zeng, Ming-Hua'
'Shen, Xing-Can'
'Ng, Seik Weng'

_publ_section_title <i>catena</i>-Poly[copper(I)-\m-2-(2-pyridyl)-1<i>H</i>-benzimidazolato-\k^2^<i>N</i>^1^:<i>N</i>^3^]
_journal_coeditor_code BT2159
_journal_issue 9
_journal_name_full 'Acta Crystallographica Section E'
_journal_page_first m2194
_journal_page_last m2195
_journal_paper_doi 10.1107/S1600536806031321
_journal_volume 62
_journal_year 2006
_chemical_formula_iupac '[Cu (C12 H8 N3)]'
_chemical_formula_moiety 'C12 H8 Cu N3'
_chemical_formula_sum 'C12 H8 Cu N3'
_chemical_formula_weight 257.75
_chemical_name_systematic
;
catena-Poly[copper(I)-\m-2-(2-pyridyl)-1H-benzimidazolato-\k^2^N^1^:N^3^]
;
_space_group_IT_number 14
_symmetry_cell_setting monoclinic
_symmetry_space_group_name_Hall '-P 2ybc'
_symmetry_space_group_name_H-M 'P 1 21/c 1'
_atom_sites_solution_hydrogens geom
_atom_sites_solution_primary direct
_atom_sites_solution_secondary difmap
_audit_creation_method SHELXL-97
_cell_angle_alpha 90.00
_cell_angle_beta 109.255(2)
_cell_angle_gamma 90.00
_cell_formula_units_Z 4
_cell_length_a 5.8580(10)
_cell_length_b 22.090(3)
_cell_length_c 8.2120(10)
_cell_measurement_reflns_used 886
_cell_measurement_temperature 295(2)
_cell_measurement_theta_max 27.0
_cell_measurement_theta_min 2.8
_cell_volume 1003.2(3)
_computing_cell_refinement 'SAINT (Bruker, 2004)'
_computing_data_collection 'SMART (Bruker, 2004)'
_computing_data_reduction SAINT
_computing_molecular_graphics 'X-SEED (Barbour, 2001)'
_computing_publication_material SHELXL97
_computing_structure_refinement 'SHELXL97 (Sheldrick, 1997)'
_computing_structure_solution 'SHELXS97 (Sheldrick, 1997)'
_diffrn_ambient_temperature 295(2)
_diffrn_measured_fraction_theta_full 0.99
_diffrn_measured_fraction_theta_max 0.99
_diffrn_measurement_device_type 'Bruker SMART 1K area-detector'
_diffrn_measurement_method '\f and \w'
_diffrn_radiation_monochromator graphite
_diffrn_radiation_source 'fine-focus sealed tube'
_diffrn_radiation_type MoK\a
_diffrn_radiation_wavelength 0.71073
_diffrn_reflns_av_R_equivalents 0.018
_diffrn_reflns_av_sigmaI/netI 0.017
_diffrn_reflns_limit_h_max 7
_diffrn_reflns_limit_h_min -7
_diffrn_reflns_limit_k_max 28
_diffrn_reflns_limit_k_min -25
_diffrn_reflns_limit_l_max 10
_diffrn_reflns_limit_l_min -10
_diffrn_reflns_number 6798
_diffrn_reflns_theta_full 27.0
_diffrn_reflns_theta_max 27.0
_diffrn_reflns_theta_min 2.8
_diffrn_standards_decay_% 0
_diffrn_standards_interval_count 0
_diffrn_standards_interval_time 0
_diffrn_standards_number 0
_exptl_absorpt_coefficient_mu 2.146
_exptl_absorpt_correction_T_max 0.814
_exptl_absorpt_correction_T_min 0.661
_exptl_absorpt_correction_type multi-scan
_exptl_absorpt_process_details '(SADABS; Sheldrick, 1996)'
_exptl_crystal_colour Yellow
_exptl_crystal_density_diffrn 1.707
_exptl_crystal_density_method 'not measured'
_exptl_crystal_description Rod
_exptl_crystal_F_000 520
_exptl_crystal_size_max 0.21
_exptl_crystal_size_mid 0.12
_exptl_crystal_size_min 0.10
_refine_diff_density_max 0.53
_refine_diff_density_min -0.50
_refine_ls_extinction_method none
_refine_ls_goodness_of_fit_ref 1.04
_refine_ls_hydrogen_treatment constr
_refine_ls_matrix_type full
_refine_ls_number_parameters 232
_refine_ls_number_reflns 2181
_refine_ls_number_restraints 200
_refine_ls_restrained_S_all 1.07
_refine_ls_R_factor_all 0.045
_refine_ls_R_factor_gt 0.041
_refine_ls_shift/su_max 0.001
_refine_ls_shift/su_mean 0.000
_refine_ls_structure_factor_coef Fsqd
_refine_ls_weighting_details 'calc w=1/[\s^2^(Fo^2^)+(0.084P)^2^+0.692P] where P=(Fo^2^+2Fc^2^)/3'
_refine_ls_weighting_scheme calc
_refine_ls_wR_factor_gt 0.121
_refine_ls_wR_factor_ref 0.125
_reflns_number_gt 1913
_reflns_number_total 2181
_reflns_threshold_expression I>2\s(I)
_cod_data_source_file bt2159.cif
_cod_data_source_block I
_cod_depositor_comments
;
The following automatic conversions were performed:
'_symmetry_cell_setting' value 'Monoclinic' changed to 'monoclinic'
according to '/home/saulius/struct/CIF-dictionaries/cif_core.dic'
dictionary named 'cif_core.dic' version 2.4.1 from 2010-06-29.

Automatic conversion script
Id: cif_fix_enum 1527 2010-12-29 10:47:43Z saulius 

The following automatic conversions were performed:

'_symmetry_cell_setting' value 'Monoclinic' changed to 'monoclinic'
according to /home/saulius/struct/CIF-dictionaries/cif_core.dic
dictionary named 'cif_core.dic' version 2.4.1 from 2010-06-29.

Automatic conversion script
Id: cif_fix_values 1715 2011-07-08 13:25:40Z adriana 
;
_cod_original_cell_volume 1003.2(2)
_cod_original_sg_symbol_H-M 'P 21/c'
_cod_database_code 2210112
_cod_database_fobs_code 2210112

loop_
_symmetry_equiv_pos_as_xyz
'x, y, z'
'-x, y+1/2, -z+1/2'
'-x, -y, -z'
'x, -y-1/2, z-1/2'

loop_
_atom_site_type_symbol
_atom_site_label
_atom_site_fract_x
_atom_site_fract_y
_atom_site_fract_z
_atom_site_U_iso_or_equiv
_atom_site_adp_type
_atom_site_calc_flag
_atom_site_refinement_flags
_atom_site_occupancy
_atom_site_disorder_group
Cu Cu1 0.71214(6) 0.53306(2) 0.70560(5) 0.0371(2) Uani d . 1 .
N N1 0.4132(7) 0.5089(2) 0.7310(6) 0.0320(10) Uani d PDU 0.50 -1
N N2 0.0394(7) 0.5130(2) 0.7431(6) 0.0320(10) Uani d PDU 0.50 -1
N N3 0.2609(7) 0.6171(2) 0.4830(5) 0.0530(10) Uani d PGU 0.50 -1
N N4 1.0094(8) 0.5532(2) 0.6777(7) 0.0370(10) Uani d PDU 0.50 -1
N N5 1.3862(7) 0.5547(2) 0.6723(7) 0.0350(10) Uani d PDU 0.50 -1
N N6 1.1388(8) 0.4468(2) 0.9032(6) 0.052(2) Uani d PGU 0.50 -1
C C1 0.3751(7) 0.4574(2) 0.8091(5) 0.0330(10) Uani d PGDU 0.50 -1
C C2 0.5226(6) 0.4086(2) 0.8832(6) 0.0410(10) Uani d PGU 0.50 -1
C C3 0.4372(8) 0.3632(2) 0.9653(7) 0.052(2) Uani d PGU 0.50 -1
C C4 0.2043(9) 0.3667(2) 0.9734(7) 0.048(2) Uani d PGU 0.50 -1
C C5 0.0567(7) 0.4155(2) 0.8993(7) 0.047(2) Uani d PGU 0.50 -1
C C6 0.1421(6) 0.4608(2) 0.8172(6) 0.0330(10) Uani d PGDU 0.50 -1
C C7 0.2100(10) 0.5415(3) 0.6953(17) 0.029(2) Uani d PDU 0.50 -1
C C8 0.1723(8) 0.60110(10) 0.6147(5) 0.0280(10) Uani d PGDU 0.50 -1
C C9 0.0411(8) 0.6428(2) 0.6748(5) 0.0380(10) Uani d PGU 0.50 -1
C C10 -0.0016(8) 0.7004(2) 0.6034(6) 0.0320(10) Uani d PGU 0.50 -1
C C11 0.0870(9) 0.71640(10) 0.4717(6) 0.052(2) Uani d PGU 0.50 -1
C C12 0.2182(9) 0.6748(2) 0.4116(6) 0.0460(10) Uani d PGU 0.50 -1
C C13 1.0465(7) 0.6074(2) 0.6141(6) 0.0390(10) Uani d PGDU 0.50 -1
C C14 0.8948(6) 0.6566(2) 0.5518(8) 0.061(2) Uani d PGU 0.50 -1
C C15 0.9794(8) 0.7069(2) 0.4875(9) 0.072(3) Uani d PGU 0.50 -1
C C16 1.2157(9) 0.7080(2) 0.4856(8) 0.062(2) Uani d PGU 0.50 -1
C C17 1.3675(6) 0.6589(2) 0.5479(7) 0.048(2) Uani d PGU 0.50 -1
C C18 1.2829(6) 0.6085(2) 0.6121(6) 0.0340(10) Uani d PGDU 0.50 -1
C C19 1.2170(10) 0.5225(3) 0.710(2) 0.029(2) Uani d PDU 0.50 -1
C C20 1.2554(9) 0.46160(10) 0.7861(6) 0.0310(10) Uani d PGDU 0.50 -1
C C21 1.4006(8) 0.4191(2) 0.7427(5) 0.0410(10) Uani d PGU 0.50 -1
C C22 1.4290(8) 0.3617(2) 0.8163(6) 0.047(2) Uani d PGU 0.50 -1
C C23 1.3123(9) 0.3469(2) 0.9334(6) 0.052(2) Uani d PGU 0.50 -1
C C24 1.1672(9) 0.3894(2) 0.9768(6) 0.032(2) Uani d PGU 0.50 -1
H H2 0.6784 0.4063 0.8777 0.049 Uiso calc PR 0.50 -1
H H3 0.5359 0.3306 1.0148 0.062 Uiso calc PR 0.50 -1
H H4 0.1471 0.3363 1.0283 0.057 Uiso calc PR 0.50 -1
H H5 -0.0991 0.4178 0.9047 0.056 Uiso calc PR 0.50 -1
H H9 -0.0181 0.6321 0.7629 0.045 Uiso calc PR 0.50 -1
H H10 -0.0894 0.7283 0.6436 0.038 Uiso calc PR 0.50 -1
H H11 0.0584 0.7550 0.4239 0.063 Uiso calc PR 0.50 -1
H H12 0.2774 0.6855 0.3235 0.055 Uiso calc PR 0.50 -1
H H14 0.7367 0.6558 0.5530 0.073 Uiso calc PR 0.50 -1
H H15 0.8779 0.7398 0.4458 0.086 Uiso calc PR 0.50 -1
H H16 1.2723 0.7417 0.4426 0.074 Uiso calc PR 0.50 -1
H H17 1.5256 0.6596 0.5466 0.058 Uiso calc PR 0.50 -1
H H21 1.4786 0.4290 0.6644 0.049 Uiso calc PR 0.50 -1
H H22 1.5261 0.3333 0.7873 0.056 Uiso calc PR 0.50 -1
H H23 1.3313 0.3085 0.9826 0.062 Uiso calc PR 0.50 -1
H H24 1.0891 0.3795 1.0551 0.039 Uiso calc PR 0.50 -1

loop_
_atom_site_aniso_label
_atom_site_aniso_U_11
_atom_site_aniso_U_22
_atom_site_aniso_U_33
_atom_site_aniso_U_12
_atom_site_aniso_U_13
_atom_site_aniso_U_23
Cu1 0.0195(2) 0.0444(3) 0.0518(3) 0.00220(10) 0.0179(2) 0.0032(2)
N1 0.021(2) 0.038(2) 0.039(2) -0.002(2) 0.015(2) -0.002(2)
N2 0.019(2) 0.036(2) 0.043(3) 0.001(2) 0.013(2) 0.001(2)
C1 0.022(3) 0.038(3) 0.043(3) -0.003(3) 0.017(3) -0.005(2)
C2 0.029(3) 0.044(3) 0.050(3) 0.007(2) 0.013(2) -0.003(3)
C3 0.051(4) 0.033(3) 0.065(4) 0.004(3) 0.011(3) 0.006(3)
C4 0.050(4) 0.023(4) 0.067(4) 0.001(3) 0.014(3) 0.014(3)
C5 0.039(4) 0.036(3) 0.069(4) -0.007(3) 0.023(3) -0.001(3)
C6 0.024(3) 0.040(3) 0.037(3) 0.002(2) 0.015(3) -0.001(2)
C7 0.028(4) 0.026(5) 0.033(3) -0.001(3) 0.011(3) -0.003(4)
C8 0.015(3) 0.036(3) 0.039(3) -0.001(3) 0.015(3) 0.000(2)
C9 0.036(3) 0.043(3) 0.038(3) 0.001(3) 0.017(2) -0.002(3)
C10 0.034(3) 0.027(3) 0.041(3) 0.007(2) 0.021(2) 0.001(2)
C11 0.048(4) 0.051(4) 0.063(4) 0.004(4) 0.026(4) 0.012(3)
C12 0.050(4) 0.046(3) 0.049(3) 0.000(3) 0.027(3) 0.012(3)
N3 0.042(3) 0.059(3) 0.061(4) 0.000(3) 0.022(3) 0.002(3)
N4 0.022(2) 0.041(3) 0.056(3) -0.001(2) 0.022(2) -0.003(2)
N5 0.017(2) 0.044(3) 0.046(3) 0.002(2) 0.0130(18) 0.002(2)
C13 0.024(3) 0.045(3) 0.053(3) -0.003(3) 0.020(3) -0.006(3)
C14 0.042(4) 0.044(4) 0.104(6) 0.008(3) 0.034(4) 0.004(4)
C15 0.063(5) 0.035(4) 0.119(7) 0.012(4) 0.031(5) 0.014(4)
C16 0.050(4) 0.040(4) 0.095(6) 0.004(4) 0.024(4) 0.013(4)
C17 0.038(3) 0.044(3) 0.067(4) -0.009(3) 0.024(3) -0.002(3)
C18 0.022(3) 0.040(3) 0.042(3) -0.001(2) 0.015(3) -0.002(2)
C19 0.022(3) 0.030(5) 0.037(4) 0.000(3) 0.012(2) -0.004(4)
C20 0.016(3) 0.040(3) 0.042(3) -0.002(3) 0.017(3) -0.002(2)
C21 0.036(3) 0.045(3) 0.049(3) 0.003(2) 0.024(3) 0.001(3)
C22 0.036(3) 0.044(3) 0.065(4) 0.005(3) 0.024(3) 0.003(3)
C23 0.048(4) 0.051(4) 0.059(4) 0.007(3) 0.021(4) 0.008(3)
C24 0.030(3) 0.031(4) 0.042(3) 0.009(3) 0.020(2) 0.016(3)
N6 0.038(3) 0.066(4) 0.052(4) 0.000(3) 0.016(3) -0.003(4)

loop_
_atom_type_symbol
_atom_type_description
_atom_type_scat_dispersion_real
_atom_type_scat_dispersion_imag
_atom_type_scat_source
C C 0.0033 0.0016 'International Tables Vol C Tables 4.2.6.8 and 6.1.1.4'
H H 0.0000 0.0000 'International Tables Vol C Tables 4.2.6.8 and 6.1.1.4'
N N 0.0061 0.0033 'International Tables Vol C Tables 4.2.6.8 and 6.1.1.4'
Cu Cu 0.3201 1.2651 'International Tables Vol C Tables 4.2.6.8 and 6.1.1.4'

loop_
_geom_angle_atom_site_label_1
_geom_angle_atom_site_label_2
_geom_angle_atom_site_label_3
_geom_angle_site_symmetry_1
_geom_angle_site_symmetry_3
_geom_angle
_geom_angle_publ_flag
N1 Cu1 N4 . . 177.4(2) yes
N2 Cu1 N5 1_655 1_455 178.6(2) yes
C7 N1 C1 . . 106.3(4) no
C7 N1 Cu1 . . 127.5(4) no
C1 N1 Cu1 . . 125.8(3) no
C7 N2 C6 . . 105.6(4) no
N1 C1 C2 . . 132.8(3) no
N1 C1 C6 . . 107.1(3) no
C2 C1 C6 . . 120.0 no
C3 C2 C1 . . 120.0 no
C2 C3 C4 . . 120.0 no
C3 C4 C5 . . 120.0 no
C6 C5 C4 . . 120.0 no
N2 C6 C5 . . 131.1(3) no
N2 C6 C1 . . 108.9(3) no
C5 C6 C1 . . 120.0 no
N1 C7 N2 . . 112.2(4) no
N1 C7 C8 . . 125.0(5) no
N2 C7 C8 . . 122.8(5) no
C9 C8 N3 . . 120.0 no
C9 C8 C7 . . 117.0(5) no
N3 C8 C7 . . 123.0(5) no
C8 C9 C10 . . 120.0 no
C11 C10 C9 . . 120.0 no
C10 C11 C12 . . 120.0 no
N3 C12 C11 . . 120.0 no
C12 N3 C8 . . 120.0 no
C19 N4 C13 . . 105.9(4) no
C19 N4 Cu1 . . 132.1(4) no
C13 N4 Cu1 . . 122.0(3) no
C19 N5 C18 . . 106.0(4) no
N4 C13 C14 . . 132.0(3) no
N4 C13 C18 . . 108.0(3) no
C14 C13 C18 . . 120.0 no
C15 C14 C13 . . 120.0 no
C14 C15 C16 . . 120.0 no
C17 C16 C15 . . 120.0 no
C16 C17 C18 . . 120.0 no
N5 C18 C17 . . 132.0(3) no
N5 C18 C13 . . 107.9(3) no
C17 C18 C13 . . 120.0 no
N4 C19 N5 . . 112.2(5) no
N4 C19 C20 . . 123.5(5) no
N5 C19 C20 . . 124.3(5) no
C21 C20 N6 . . 120.0 no
C21 C20 C19 . . 122.1(5) no
N6 C20 C19 . . 117.9(5) no
C22 C21 C20 . . 120.0 no
C21 C22 C23 . . 120.0 no
C22 C23 C24 . . 120.0 no
N6 C24 C23 . . 120.0 no
C24 N6 C20 . . 120.0 no
C3 C2 H2 . . 120.0 no
C1 C2 H2 . . 120.0 no
C2 C3 H3 . . 120.0 no
C4 C3 H3 . . 120.0 no
C3 C4 H4 . . 120.0 no
C5 C4 H4 . . 120.0 no
C6 C5 H5 . . 120.0 no
C4 C5 H5 . . 120.0 no
C8 C9 H9 . . 120.0 no
C10 C9 H9 . . 120.0 no
C11 C10 H10 . . 120.0 no
C9 C10 H10 . . 120.0 no
C10 C11 H11 . . 120.0 no
C12 C11 H11 . . 120.0 no
N3 C12 H12 . . 120.0 no
C11 C12 H12 . . 120.0 no
C15 C14 H14 . . 120.0 no
C13 C14 H14 . . 120.0 no
C14 C15 H15 . . 120.0 no
C16 C15 H15 . . 120.0 no
C17 C16 H16 . . 120.0 no
C15 C16 H16 . . 120.0 no
C16 C17 H17 . . 120.0 no
C18 C17 H17 . . 120.0 no
C22 C21 H21 . . 120.0 no
C20 C21 H21 . . 120.0 no
C21 C22 H22 . . 120.0 no
C23 C22 H22 . . 120.0 no
C22 C23 H23 . . 120.0 no
C24 C23 H23 . . 120.0 no
N6 C24 H24 . . 120.0 no
C23 C24 H24 . . 120.0 no

loop_
_geom_bond_atom_site_label_1
_geom_bond_atom_site_label_2
_geom_bond_site_symmetry_2
_geom_bond_distance
_geom_bond_publ_flag
Cu1 N1 . 1.907(4) yes
Cu1 N2 1_655 1.891(4) yes
Cu1 N4 . 1.883(4) yes
Cu1 N5 1_455 1.899(4) yes
N1 C7 . 1.340(7) no
N1 C1 . 1.360(5) no
N2 C7 . 1.342(7) no
N2 C6 . 1.349(5) no
C1 C2 . 1.39 no
C1 C6 . 1.39 no
C2 C3 . 1.39 no
C3 C4 . 1.39 no
C4 C5 . 1.39 no
C5 C6 . 1.39 no
C7 C8 . 1.458(6) no
C8 C9 . 1.39 no
C8 N3 . 1.39 no
C9 C10 . 1.39 no
C10 C11 . 1.39 no
C11 C12 . 1.39 no
C12 N3 . 1.39 no
N4 C19 . 1.339(7) no
N4 C13 . 1.352(5) no
N5 C19 . 1.339(7) no
N5 C18 . 1.352(5) no
C13 C14 . 1.39 no
C13 C18 . 1.39 no
C14 C15 . 1.39 no
C15 C16 . 1.39 no
C15 H15 . 0.93 no
C16 C17 . 1.39 no
C17 C18 . 1.39 no
C19 C20 . 1.468(6) no
C20 C21 . 1.39 no
C20 N6 . 1.39 no
C21 C22 . 1.39 no
C22 C23 . 1.39 no
C23 C24 . 1.39 no
C24 N6 . 1.39 no
C2 H2 . 0.93 no
C3 H3 . 0.93 no
C4 H4 . 0.93 no
C5 H5 . 0.93 no
C9 H9 . 0.93 no
C10 H10 . 0.93 no
C11 H11 . 0.93 no
C12 H12 . 0.93 no
C14 H14 . 0.93 no
C16 H16 . 0.93 no
C17 H17 . 0.93 no
C21 H21 . 0.93 no
C22 H22 . 0.93 no
C23 H23 . 0.93 no
C24 H24 . 0.93 no

loop_
_geom_torsion_atom_site_label_1
_geom_torsion_atom_site_label_2
_geom_torsion_atom_site_label_3
_geom_torsion_atom_site_label_4
_geom_torsion_site_symmetry_1
_geom_torsion
_geom_torsion_publ_flag
C7 N1 C1 C2 . -175.8(7) no
Cu1 N1 C1 C2 . -2.8(7) no
C7 N1 C1 C6 . 0.2(8) no
Cu1 N1 C1 C6 . 173.3(3) no
N1 C1 C2 C3 . 175.6(5) no
C7 N2 C6 C5 . 175.5(7) no
C7 N2 C6 C1 . -1.7(8) no
C4 C5 C6 N2 . -177.0(6) no
N1 C1 C6 N2 . 0.9(4) no
C2 C1 C6 N2 . 177.6(4) no
N1 C1 C6 C5 . -176.6(4) no
C1 N1 C7 N2 . -1.0(10) no
Cu1 N1 C7 N2 . -174.2(5) no
C1 N1 C7 C8 . 178.0(10) no
Cu1 N1 C7 C8 . 6(2) no
C6 N2 C7 N1 . 2.0(10) no
C6 N2 C7 C8 . -178.0(10) no
N1 C7 C8 C9 . -142.0(10) no
N2 C7 C8 C9 . 38.0(10) no
N1 C7 C8 N3 . 38(2) no
N2 C7 C8 N3 . -141.9(9) no
C7 C8 C9 C10 . -179.9(7) no
C7 C8 N3 C12 . 179.9(7) no
N2 Cu1 N4 C19 1_655 8.1(9) no
N5 Cu1 N4 C19 1_455 -174.5(9) no
N2 Cu1 N4 C13 1_655 -172.1(8) no
N5 Cu1 N4 C13 1_455 5.3(8) no
C19 N4 C13 C14 . 177.0(7) no
Cu1 N4 C13 C14 . -2.9(7) no
C19 N4 C13 C18 . -1.0(8) no
Cu1 N4 C13 C18 . 179.1(3) no
N4 C13 C14 C15 . -177.8(6) no
C19 N5 C18 C17 . -177.3(7) no
Cu1 N5 C18 C17 1_655 5.6(7) no
C19 N5 C18 C13 . -0.3(8) no
Cu1 N5 C18 C13 1_655 -177.4(3) no
C16 C17 C18 N5 . 176.7(6) no
N4 C13 C18 N5 . 0.9(5) no
C14 C13 C18 N5 . -177.4(5) no
N4 C13 C18 C17 . 178.3(5) no
C13 N4 C19 N5 . 0.9(12) no
Cu1 N4 C19 N5 . -179.3(5) no
C13 N4 C19 C20 . 178.0(10) no
Cu1 N4 C19 C20 . -2(2) no
C18 N5 C19 N4 . .0(10) no
Cu1 N5 C19 N4 1_655 176.6(6) no
C18 N5 C19 C20 . -177.0(10) no
Cu1 N5 C19 C20 1_655 -1(2) no
N4 C19 C20 C21 . 146.6(9) no
N5 C19 C20 C21 . -37(2) no
N4 C19 C20 N6 . -32.0(10) no
N5 C19 C20 N6 . 144.4(9) no
C19 C20 C21 C22 . -179.1(7) no
C19 C20 N6 C24 . 179.1(7) no
